data_4324657
loop_
_publ_author_name
'Albert Escuer'
'Gina Vlahopoulou'
'Spyros P. Perlepes'
'Franz A. Mautner'

_publ_section_title
;
 Trinuclear, Tetranuclear, and Polymeric CuII Complexes from the First Use
 of 2-Pyridylcyanoxime in Transition Metal Chemistry: Synthetic,
 Structural, and Magnetic Studies
;
_journal_name_full 'Inorganic Chemistry'
_journal_page_first 2468
_journal_page_last 2478
_journal_paper_doi 10.1021/ic102286r
_journal_volume 50
_journal_year 2011
_chemical_formula_moiety 'C14 H8 Cu N6 O2'
_chemical_formula_sum 'C14 H8 Cu N6 O2'
_chemical_formula_weight 355.81
_chemical_name_common '[Cu(C7H4N3O)2]'
_chemical_name_systematic
; 
 ? 
;
_space_group_IT_number 2
_symmetry_cell_setting triclinic
_symmetry_space_group_name_Hall '-P 1'
_symmetry_space_group_name_H-M 'P -1'
_atom_sites_solution_hydrogens geom
_atom_sites_solution_primary direct
_atom_sites_solution_secondary difmap
_audit_creation_method SHELXL
_cell_angle_alpha 91.370(12)
_cell_angle_beta 91.030(14)
_cell_angle_gamma 100.720(11)
_cell_formula_units_Z 1
_cell_length_a 4.1724(8)
_cell_length_b 6.9626(14)
_cell_length_c 11.361(2)
_cell_measurement_reflns_used 1200
_cell_measurement_temperature 100(2)
_cell_measurement_theta_max 25.00
_cell_measurement_theta_min 2.50
_cell_volume 324.11(11)
_computing_cell_refinement 'Bruker SAINT (1998)'
_computing_data_collection 'Bruker SMART (1998)'
_computing_data_reduction 'Bruker SHELXTL'
_computing_molecular_graphics 'SHELXTL/PC v.5.03 (Sheldrick, 1995)'
_computing_publication_material 'SHELXTL/PC v.5.03 (Sheldrick, 1995)'
_computing_structure_refinement 'SHELXL-93 (Sheldrick, 1993)'
_computing_structure_solution 'SHELXS-86 (Sheldrick, 1990)'
_diffrn_ambient_temperature 100(2)
_diffrn_measured_fraction_theta_full 0.977
_diffrn_measured_fraction_theta_max 0.977
_diffrn_measurement_device 'Bruker P4'
_diffrn_measurement_method \w-scans
_diffrn_radiation_monochromator graphite
_diffrn_radiation_source 'fine-focus sealed tube'
_diffrn_radiation_type MoK\a
_diffrn_radiation_wavelength 0.71073
_diffrn_reflns_av_R_equivalents 0.0290
_diffrn_reflns_av_sigmaI/netI 0.0483
_diffrn_reflns_limit_h_max 5
_diffrn_reflns_limit_h_min -5
_diffrn_reflns_limit_k_max 8
_diffrn_reflns_limit_k_min -8
_diffrn_reflns_limit_l_max 14
_diffrn_reflns_limit_l_min -14
_diffrn_reflns_number 2513
_diffrn_reflns_theta_full 26.37
_diffrn_reflns_theta_max 26.37
_diffrn_reflns_theta_min 1.79
_diffrn_standards_number 0
_exptl_absorpt_coefficient_mu 1.706
_exptl_absorpt_correction_T_max 0.665
_exptl_absorpt_correction_T_min 0.556
_exptl_absorpt_correction_type empirical
_exptl_absorpt_process_details SADABS
_exptl_crystal_colour blue
_exptl_crystal_density_diffrn 1.823
_exptl_crystal_description irregular
_exptl_crystal_F_000 179
_exptl_crystal_size_max 0.35
_exptl_crystal_size_mid 0.28
_exptl_crystal_size_min 0.22
_refine_diff_density_max 1.726
_refine_diff_density_min -0.522
_refine_diff_density_rms 0.165
_refine_ls_extinction_method none
_refine_ls_goodness_of_fit_all 1.159
_refine_ls_goodness_of_fit_ref 1.167
_refine_ls_matrix_type full
_refine_ls_number_parameters 106
_refine_ls_number_reflns 1291
_refine_ls_number_restraints 0
_refine_ls_restrained_S_all 1.159
_refine_ls_restrained_S_gt 1.167
_refine_ls_R_factor_all 0.0578
_refine_ls_R_factor_gt 0.0543
_refine_ls_shift/su_max 0.000
_refine_ls_shift/su_mean 0.000
_refine_ls_structure_factor_coef Fsqd
_refine_ls_weighting_details 'calc w=1/[\s^2^(Fo^2^)+(0.0833P)^2^+0.0868P] where P=(Fo^2^+2Fc^2^)/3'
_refine_ls_weighting_scheme calc
_refine_ls_wR_factor_all 0.1334
_refine_ls_wR_factor_ref 0.1309
_reflns_number_gt 1229
_reflns_number_total 1291
_reflns_threshold_expression >2sigma(I)
_cod_data_source_file ic102286r_si_001_4.cif
_cod_data_source_block tz30c1
_cod_database_code 4324657

loop_
_symmetry_equiv_pos_as_xyz
'x, y, z'
'-x, -y, -z'

loop_
_atom_site_aniso_label
_atom_site_aniso_U_11
_atom_site_aniso_U_22
_atom_site_aniso_U_33
_atom_site_aniso_U_23
_atom_site_aniso_U_13
_atom_site_aniso_U_12
Cu1 0.0166(4) 0.0093(4) 0.0104(4) 0.0023(2) 0.0019(3) 0.0063(3)
N1 0.017(2) 0.012(2) 0.016(2) 0.0013(13) 0.0027(13) 0.0044(14)
C7 0.018(2) 0.014(2) 0.014(2) -0.002(2) 0.002(2) 0.001(2)
N3 0.016(2) 0.010(2) 0.015(2) -0.0005(13) -0.0002(13) 0.0003(13)
N2 0.029(2) 0.018(2) 0.020(2) 0.001(2) 0.000(2) 0.005(2)
C1 0.015(2) 0.010(2) 0.015(2) -0.0003(15) 0.001(2) -0.001(2)
C3 0.023(2) 0.015(2) 0.018(2) 0.007(2) -0.004(2) 0.000(2)
C4 0.021(2) 0.009(2) 0.026(2) 0.003(2) -0.002(2) 0.002(2)
C5 0.021(2) 0.013(2) 0.016(2) 0.000(2) 0.000(2) -0.001(2)
C2 0.024(2) 0.013(2) 0.014(2) 0.000(2) 0.003(2) -0.001(2)
C6 0.020(2) 0.009(2) 0.020(2) 0.000(2) -0.003(2) -0.001(2)
O1 0.027(2) 0.018(2) 0.021(2) 0.0041(12) 0.0019(13) 0.0118(13)

loop_
_atom_site_label
_atom_site_type_symbol
_atom_site_fract_x
_atom_site_fract_y
_atom_site_fract_z
_atom_site_U_iso_or_equiv
_atom_site_thermal_displace_type
_atom_site_occupancy
_atom_site_calc_flag
_atom_site_refinement_flags
Cu1 Cu 0.0000 0.5000 0.5000 0.0115(3) Uani 1 d S
N1 N 0.2844(8) 0.3962(5) 0.3827(3) 0.0149(7) Uani 1 d .
C7 C 0.2364(10) 0.4549(6) 0.2751(4) 0.0156(8) Uani 1 d .
N3 N -0.0400(8) 0.6807(5) 0.3677(3) 0.0141(7) Uani 1 d .
N2 N 0.4777(9) 0.2948(5) 0.0971(3) 0.0223(8) Uani 1 d .
C1 C 0.0689(10) 0.6191(6) 0.2648(3) 0.0139(8) Uani 1 d .
C3 C -0.1070(11) 0.8784(6) 0.1626(4) 0.0194(9) Uani 1 d .
H2 H -0.1322 0.9442 0.0938 0.023 Uiso 1 calc R
C4 C -0.2094(10) 0.9450(6) 0.2677(4) 0.0188(9) Uani 1 d .
H3 H -0.3011 1.0569 0.2710 0.023 Uiso 1 calc R
C5 C -0.1734(10) 0.8419(6) 0.3687(4) 0.0172(9) Uani 1 d .
H4 H -0.2444 0.8863 0.4397 0.021 Uiso 1 calc R
C2 C 0.0339(11) 0.7134(6) 0.1593(4) 0.0175(9) Uani 1 d .
H8 H 0.1035 0.6665 0.0887 0.021 Uiso 1 calc R
C6 C 0.3733(10) 0.3693(6) 0.1755(4) 0.0171(9) Uani 1 d .
O1 O 0.4815(7) 0.2767(4) 0.4013(3) 0.0209(7) Uani 1 d .

loop_
_atom_type_symbol
_atom_type_description
_atom_type_scat_dispersion_real
_atom_type_scat_dispersion_imag
_atom_type_scat_source
C C 0.0033 0.0016 'International Tables Vol C Tables 4.2.6.8 and 6.1.1.4'
H H 0.0000 0.0000 'International Tables Vol C Tables 4.2.6.8 and 6.1.1.4'
Cu Cu 0.3201 1.2651 'International Tables Vol C Tables 4.2.6.8 and 6.1.1.4'
N N 0.0061 0.0033 'International Tables Vol C Tables 4.2.6.8 and 6.1.1.4'
O O 0.0106 0.0060 'International Tables Vol C Tables 4.2.6.8 and 6.1.1.4'

loop_
_geom_angle_atom_site_label_1
_geom_angle_atom_site_label_2
_geom_angle_atom_site_label_3
_geom_angle
_geom_angle_site_symmetry_1
_geom_angle_site_symmetry_3
N3 Cu1 N3 180.0 . 2_566
N3 Cu1 N1 80.90(14) . .
N3 Cu1 N1 99.10(14) 2_566 .
N3 Cu1 N1 99.10(14) . 2_566
N3 Cu1 N1 80.90(14) 2_566 2_566
N1 Cu1 N1 180.0 . 2_566
O1 N1 C7 120.4(3) . .
O1 N1 Cu1 127.6(3) . .
C7 N1 Cu1 111.9(3) . .
N1 C7 C6 120.3(4) . .
N1 C7 C1 116.8(3) . .
C6 C7 C1 122.7(4) . .
C5 N3 C1 118.6(3) . .
C5 N3 Cu1 128.5(3) . .
C1 N3 Cu1 112.8(3) . .
N3 C1 C2 121.9(4) . .
N3 C1 C7 114.3(3) . .
C2 C1 C7 123.7(4) . .
C4 C3 C2 120.0(4) . .
C4 C3 H2 120.0 . .
C2 C3 H2 120.0 . .
C3 C4 C5 118.7(4) . .
C3 C4 H3 120.7 . .
C5 C4 H3 120.7 . .
N3 C5 C4 122.5(4) . .
N3 C5 H4 118.8 . .
C4 C5 H4 118.8 . .
C3 C2 C1 118.3(4) . .
C3 C2 H8 120.9 . .
C1 C2 H8 120.9 . .
N2 C6 C7 177.7(4) . .

loop_
_geom_bond_atom_site_label_1
_geom_bond_atom_site_label_2
_geom_bond_distance
_geom_bond_site_symmetry_2
Cu1 N3 2.007(3) .
Cu1 N3 2.007(3) 2_566
Cu1 N1 2.009(3) .
Cu1 N1 2.009(3) 2_566
N1 O1 1.292(4) .
N1 C7 1.322(5) .
C7 C6 1.443(6) .
C7 C1 1.452(6) .
N3 C5 1.343(5) .
N3 C1 1.351(5) .
N2 C6 1.151(6) .
C1 C2 1.399(6) .
C3 C4 1.374(6) .
C3 C2 1.385(6) .
C3 H2 0.93 .
C4 C5 1.389(6) .
C4 H3 0.93 .
C5 H4 0.93 .
C2 H8 0.93 .

loop_
_geom_torsion_atom_site_label_1
_geom_torsion_atom_site_label_2
_geom_torsion_atom_site_label_3
_geom_torsion_atom_site_label_4
_geom_torsion
C5 N3 C1 C2 -2.8(6)
C5 N3 C1 C7 174.4(4)
N1 C7 C1 N3 -5.1(5)
C6 C7 C1 N3 -179.4(4)
N1 C7 C1 C2 172.1(4)
C6 C7 C1 C2 -2.2(6)
C2 C3 C4 C5 -1.0(6)
C1 N3 C5 C4 1.4(6)
C3 C4 C5 N3 0.5(6)
C4 C3 C2 C1 -0.3(6)
N3 C1 C2 C3 2.2(6)
C7 C1 C2 C3 -174.7(4)
